data_2224526
loop_
_publ_author_name
'Lee, See Mun'
'Lo, Kong Mun'
'Ali, Hapipah Mohd'
'Ng, Seik Weng'

_publ_section_title
'[<i>N</i>'-(5-Chloro-2-oxidobenzylidene-\k<i>O</i>)-3-hydroxy-2-naphthohydrazidato-\k^2^<i>N</i>',<i>O</i>^2^]diphenyltin(IV)'
_journal_coeditor_code XU2687
_journal_issue 12
_journal_name_full 'Acta Crystallographica Section E'
_journal_page_first m1689
_journal_paper_doi 10.1107/S1600536809050107
_journal_volume 65
_journal_year 2009
_chemical_formula_iupac '[Sn (C6 H5)2 (C18 H11 Cl N2 O3)]'
_chemical_formula_moiety 'C30 H21 Cl N2 O3 Sn'
_chemical_formula_sum 'C30 H21 Cl N2 O3 Sn'
_chemical_formula_weight 611.63
_chemical_name_systematic
;
[<i>N</i>'-(5-Chloro-2-oxidobenzylidene-\k<i>O</i>)-3-hydroxy-2-
naphthohydrazidato-\k^2^<i>N</i>',<i>O</i>^2^]diphenyltin(IV)
;
_space_group_IT_number 2
_symmetry_cell_setting triclinic
_symmetry_space_group_name_Hall '-P 1'
_symmetry_space_group_name_H-M 'P -1'
_atom_sites_solution_hydrogens geom
_atom_sites_solution_primary direct
_atom_sites_solution_secondary difmap
_audit_creation_method SHELXL-97
_cell_angle_alpha 68.381(2)
_cell_angle_beta 82.450(2)
_cell_angle_gamma 82.672(2)
_cell_formula_units_Z 2
_cell_length_a 10.5690(4)
_cell_length_b 10.9788(4)
_cell_length_c 11.8319(4)
_cell_measurement_reflns_used 2361
_cell_measurement_temperature 140(2)
_cell_measurement_theta_max 26.8
_cell_measurement_theta_min 2.5
_cell_volume 1260.60(8)
_computing_cell_refinement 'SAINT (Bruker, 2008)'
_computing_data_collection 'APEX2 (Bruker, 2008)'
_computing_data_reduction 'SAINT (Bruker, 2008)'
_computing_molecular_graphics 'X-SEED (Barbour, 2001)'
_computing_publication_material 'publCIF (Westrip, 2009)'
_computing_structure_refinement 'SHELXL97 (Sheldrick, 2008)'
_computing_structure_solution 'SHELXS97 (Sheldrick, 2008)'
_diffrn_ambient_temperature 140(2)
_diffrn_measured_fraction_theta_full 0.966
_diffrn_measured_fraction_theta_max 0.966
_diffrn_measurement_device_type 'Bruker SMART APEX diffractometer'
_diffrn_measurement_method '\w scans'
_diffrn_radiation_monochromator graphite
_diffrn_radiation_source 'fine-focus sealed tube'
_diffrn_radiation_type MoK\a
_diffrn_radiation_wavelength 0.71073
_diffrn_reflns_av_R_equivalents 0.0264
_diffrn_reflns_av_sigmaI/netI 0.0552
_diffrn_reflns_limit_h_max 12
_diffrn_reflns_limit_h_min -9
_diffrn_reflns_limit_k_max 13
_diffrn_reflns_limit_k_min -12
_diffrn_reflns_limit_l_max 14
_diffrn_reflns_limit_l_min -14
_diffrn_reflns_number 6070
_diffrn_reflns_theta_full 24.99
_diffrn_reflns_theta_max 24.99
_diffrn_reflns_theta_min 1.86
_diffrn_standards_decay_% 0
_diffrn_standards_interval_count 0
_diffrn_standards_interval_time 0
_diffrn_standards_number 0
_exptl_absorpt_coefficient_mu 1.155
_exptl_absorpt_correction_T_max 1.000
_exptl_absorpt_correction_T_min 0.798
_exptl_absorpt_correction_type multi-scan
_exptl_absorpt_process_details '(SADABS; Sheldrick, 1996)'
_exptl_crystal_colour Yellow
_exptl_crystal_density_diffrn 1.611
_exptl_crystal_density_method 'not measured'
_exptl_crystal_description Block
_exptl_crystal_F_000 612
_exptl_crystal_size_max 0.30
_exptl_crystal_size_mid 0.25
_exptl_crystal_size_min 0.20
_refine_diff_density_max 1.389
_refine_diff_density_min -0.701
_refine_ls_extinction_method none
_refine_ls_goodness_of_fit_ref 1.045
_refine_ls_hydrogen_treatment mixed
_refine_ls_matrix_type full
_refine_ls_number_parameters 338
_refine_ls_number_reflns 4280
_refine_ls_number_restraints 1
_refine_ls_restrained_S_all 1.045
_refine_ls_R_factor_all 0.0556
_refine_ls_R_factor_gt 0.0425
_refine_ls_shift/su_max 0.001
_refine_ls_shift/su_mean 0.001
_refine_ls_structure_factor_coef Fsqd
_refine_ls_weighting_details 'calc w=1/[\s^2^(Fo^2^)+(0.0736P)^2^+1.6275P] where P=(Fo^2^+2Fc^2^)/3'
_refine_ls_weighting_scheme calc
_refine_ls_wR_factor_gt 0.1146
_refine_ls_wR_factor_ref 0.1255
_reflns_number_gt 3563
_reflns_number_total 4280
_reflns_threshold_expression I>2\s(I)
_cod_data_source_file xu2687.cif
_cod_data_source_block I
_cod_depositor_comments
;
The following automatic conversions were performed:
'_symmetry_cell_setting' value 'Triclinic' changed to 'triclinic'
according to '/home/saulius/struct/CIF-dictionaries/cif_core.dic'
dictionary named 'cif_core.dic' version 2.4.1 from
2010-06-29.

'_exptl_absorpt_correction_type' value 'Multi-scan' changed
to 'multi-scan' according to
'/home/saulius/struct/CIF-dictionaries/cif_core.dic' dictionary named
'cif_core.dic' version 2.4.1 from 2010-06-29.

Automatic conversion script
Id: cif_fix_enum 1527 2010-12-29 10:47:43Z saulius 

The following automatic conversions were performed:

'_symmetry_cell_setting' value 'Triclinic' changed to 'triclinic'
according to /home/saulius/struct/CIF-dictionaries/cif_core.dic
dictionary named 'cif_core.dic' version 2.4.1 from
2010-06-29.

'_exptl_absorpt_correction_type' value 'Multi-scan'
changed to 'multi-scan' according to
/home/saulius/struct/CIF-dictionaries/cif_core.dic dictionary named
'cif_core.dic' version 2.4.1 from 2010-06-29.

Automatic conversion script
Id: cif_fix_values 1715 2011-07-08 13:25:40Z adriana 
;
_cod_database_code 2224526
_cod_database_fobs_code 2224526

loop_
_symmetry_equiv_pos_as_xyz
'x, y, z'
'-x, -y, -z'

loop_
_atom_site_type_symbol
_atom_site_label
_atom_site_fract_x
_atom_site_fract_y
_atom_site_fract_z
_atom_site_U_iso_or_equiv
_atom_site_adp_type
_atom_site_calc_flag
_atom_site_refinement_flags
_atom_site_occupancy
_atom_site_disorder_assembly
_atom_site_disorder_group
Sn Sn1 0.70294(4) 0.27373(3) 0.41404(3) 0.02376(15) Uani d . 1 . .
Cl Cl1 0.26756(16) 0.83455(15) 0.05708(14) 0.0421(4) Uani d . 1 . .
O O1 0.5939(4) 0.3459(4) 0.2678(4) 0.0301(9) Uani d . 1 . .
O O2 0.8166(3) 0.2790(4) 0.5498(3) 0.0260(8) Uani d . 1 . .
O O3 0.8095(4) 0.6332(4) 0.6156(4) 0.0342(9) Uani d D 1 . .
H H3 0.785(6) 0.626(6) 0.554(4) 0.036(18) Uiso d D 1 . .
N N1 0.6825(4) 0.4749(4) 0.4076(4) 0.0227(9) Uani d . 1 . .
N N2 0.7518(4) 0.5023(4) 0.4861(4) 0.0243(10) Uani d . 1 . .
C C1 0.8655(5) 0.1998(5) 0.3241(5) 0.0239(11) Uani d . 1 . .
C C2 0.9726(5) 0.1487(5) 0.3839(5) 0.0280(12) Uani d . 1 . .
H H2 0.9745 0.1478 0.4642 0.034 Uiso calc R 1 . .
C C3 1.0794(6) 0.0977(6) 0.3278(5) 0.0376(15) Uani d . 1 . .
H H3A 1.1540 0.0622 0.3698 0.045 Uiso calc R 1 . .
C C4 1.0764(6) 0.0992(6) 0.2115(6) 0.0399(15) Uani d . 1 . .
H H4 1.1484 0.0628 0.1738 0.048 Uiso calc R 1 . .
C C5 0.9670(6) 0.1543(6) 0.1480(5) 0.0346(14) Uani d . 1 . .
H H5 0.9659 0.1569 0.0670 0.041 Uiso calc R 1 . .
C C6 0.8606(6) 0.2049(5) 0.2042(5) 0.0306(13) Uani d . 1 . .
H H6 0.7861 0.2422 0.1624 0.037 Uiso calc R 1 . .
C C7 0.5649(5) 0.1587(5) 0.5428(5) 0.0256(12) Uani d . 1 . .
C C8 0.5989(6) 0.0795(5) 0.6585(5) 0.0297(13) Uani d . 1 . .
H H8 0.6825 0.0785 0.6804 0.036 Uiso calc R 1 . .
C C9 0.5098(6) 0.0019(6) 0.7421(6) 0.0396(15) Uani d . 1 . .
H H9 0.5329 -0.0526 0.8211 0.047 Uiso calc R 1 . .
C C10 0.3894(6) 0.0032(6) 0.7117(6) 0.0403(16) Uani d . 1 . .
H H10 0.3294 -0.0505 0.7697 0.048 Uiso calc R 1 . .
C C11 0.3539(6) 0.0823(6) 0.5971(6) 0.0415(16) Uani d . 1 . .
H H11 0.2695 0.0847 0.5765 0.050 Uiso calc R 1 . .
C C12 0.4438(5) 0.1581(6) 0.5126(6) 0.0314(13) Uani d . 1 . .
H H12 0.4212 0.2102 0.4328 0.038 Uiso calc R 1 . .
C C13 0.5173(5) 0.4566(5) 0.2272(5) 0.0227(11) Uani d . 1 . .
C C14 0.4279(5) 0.4645(6) 0.1468(5) 0.0297(12) Uani d . 1 . .
H H14 0.4196 0.3894 0.1275 0.036 Uiso calc R 1 . .
C C15 0.3527(6) 0.5769(6) 0.0957(5) 0.0336(13) Uani d . 1 . .
H H15 0.2928 0.5800 0.0413 0.040 Uiso calc R 1 . .
C C16 0.3640(6) 0.6880(6) 0.1234(5) 0.0311(13) Uani d . 1 . .
C C17 0.4479(6) 0.6835(6) 0.2032(5) 0.0307(13) Uani d . 1 . .
H H17 0.4539 0.7593 0.2221 0.037 Uiso calc R 1 . .
C C18 0.5258(5) 0.5677(5) 0.2580(5) 0.0244(11) Uani d . 1 . .
C C19 0.6084(5) 0.5730(5) 0.3425(5) 0.0266(12) Uani d . 1 . .
H H19 0.6091 0.6551 0.3520 0.032 Uiso calc R 1 . .
C C20 0.8181(5) 0.3960(5) 0.5544(5) 0.0247(12) Uani d . 1 . .
C C21 0.8990(5) 0.4095(5) 0.6409(5) 0.0235(11) Uani d . 1 . .
C C22 0.8891(5) 0.5257(5) 0.6705(5) 0.0248(11) Uani d . 1 . .
C C23 0.9596(5) 0.5304(5) 0.7572(5) 0.0286(12) Uani d . 1 . .
H H23 0.9485 0.6059 0.7798 0.034 Uiso calc R 1 . .
C C24 1.0496(6) 0.4240(5) 0.8146(5) 0.0296(13) Uani d . 1 . .
C C25 1.1290(6) 0.4294(6) 0.8994(5) 0.0338(13) Uani d . 1 . .
H H25 1.1199 0.5042 0.9229 0.041 Uiso calc R 1 . .
C C26 1.2191(6) 0.3278(6) 0.9484(5) 0.0384(15) Uani d . 1 . .
H H26 1.2726 0.3337 1.0044 0.046 Uiso calc R 1 . .
C C27 1.2331(6) 0.2150(6) 0.9166(5) 0.0353(14) Uani d . 1 . .
H H27 1.2963 0.1455 0.9501 0.042 Uiso calc R 1 . .
C C28 1.1540(5) 0.2065(6) 0.8362(5) 0.0307(13) Uani d . 1 . .
H H28 1.1618 0.1291 0.8166 0.037 Uiso calc R 1 . .
C C29 1.0625(5) 0.3094(5) 0.7826(5) 0.0244(11) Uani d . 1 . .
C C30 0.9820(5) 0.3049(5) 0.6981(5) 0.0264(12) Uani d . 1 . .
H H30 0.9856 0.2268 0.6804 0.032 Uiso calc R 1 . .

loop_
_atom_site_aniso_label
_atom_site_aniso_U_11
_atom_site_aniso_U_22
_atom_site_aniso_U_33
_atom_site_aniso_U_12
_atom_site_aniso_U_13
_atom_site_aniso_U_23
Sn1 0.0256(2) 0.0222(2) 0.0264(2) -0.00428(14) -0.00185(14) -0.01152(15)
Cl1 0.0500(10) 0.0377(8) 0.0378(8) 0.0106(7) -0.0166(7) -0.0129(7)
O1 0.034(2) 0.026(2) 0.040(2) 0.0033(17) -0.0167(18) -0.0194(17)
O2 0.024(2) 0.0249(19) 0.033(2) 0.0014(15) -0.0118(16) -0.0122(16)
O3 0.046(3) 0.027(2) 0.035(2) 0.0013(19) -0.0153(19) -0.0158(18)
N1 0.022(2) 0.025(2) 0.023(2) -0.0039(18) -0.0017(18) -0.0104(19)
N2 0.026(2) 0.024(2) 0.027(2) -0.0042(19) -0.0062(19) -0.0121(19)
C1 0.015(3) 0.020(3) 0.037(3) -0.004(2) 0.003(2) -0.011(2)
C2 0.020(3) 0.031(3) 0.028(3) 0.004(2) -0.004(2) -0.007(2)
C3 0.026(3) 0.042(4) 0.036(3) 0.011(3) -0.007(3) -0.006(3)
C4 0.041(4) 0.040(3) 0.035(3) -0.002(3) 0.010(3) -0.014(3)
C5 0.039(4) 0.037(3) 0.027(3) -0.008(3) 0.001(3) -0.011(3)
C6 0.038(3) 0.026(3) 0.030(3) -0.014(2) 0.003(2) -0.011(2)
C7 0.022(3) 0.028(3) 0.032(3) -0.003(2) 0.005(2) -0.019(2)
C8 0.030(3) 0.027(3) 0.036(3) -0.002(2) 0.001(2) -0.017(2)
C9 0.049(4) 0.030(3) 0.040(4) -0.005(3) 0.006(3) -0.016(3)
C10 0.039(4) 0.037(3) 0.050(4) -0.017(3) 0.017(3) -0.024(3)
C11 0.033(4) 0.045(4) 0.062(4) -0.017(3) 0.012(3) -0.038(3)
C12 0.027(3) 0.035(3) 0.038(3) -0.002(2) 0.000(2) -0.022(3)
C13 0.014(3) 0.027(3) 0.025(3) 0.002(2) -0.002(2) -0.009(2)
C14 0.024(3) 0.034(3) 0.034(3) 0.001(2) -0.010(2) -0.014(3)
C15 0.030(3) 0.035(3) 0.033(3) 0.002(3) -0.013(2) -0.007(3)
C16 0.032(3) 0.031(3) 0.026(3) -0.003(3) 0.003(2) -0.008(2)
C17 0.035(3) 0.033(3) 0.027(3) -0.005(3) 0.002(2) -0.015(2)
C18 0.019(3) 0.033(3) 0.020(3) -0.006(2) 0.000(2) -0.008(2)
C19 0.028(3) 0.027(3) 0.028(3) -0.004(2) 0.001(2) -0.014(2)
C20 0.018(3) 0.035(3) 0.026(3) -0.011(2) 0.005(2) -0.016(2)
C21 0.017(3) 0.029(3) 0.027(3) -0.008(2) 0.001(2) -0.012(2)
C22 0.025(3) 0.026(3) 0.024(3) -0.008(2) 0.001(2) -0.009(2)
C23 0.036(3) 0.025(3) 0.027(3) -0.007(2) 0.000(2) -0.011(2)
C24 0.041(3) 0.030(3) 0.019(3) -0.016(3) 0.003(2) -0.007(2)
C25 0.044(4) 0.033(3) 0.026(3) -0.015(3) 0.003(3) -0.010(2)
C26 0.042(4) 0.044(4) 0.028(3) -0.012(3) -0.007(3) -0.007(3)
C27 0.028(3) 0.035(3) 0.031(3) 0.001(3) -0.006(2) 0.001(3)
C28 0.027(3) 0.038(3) 0.027(3) -0.006(2) -0.001(2) -0.011(2)
C29 0.016(3) 0.030(3) 0.023(3) -0.001(2) -0.002(2) -0.005(2)
C30 0.026(3) 0.030(3) 0.026(3) -0.003(2) -0.003(2) -0.013(2)

loop_
_atom_type_symbol
_atom_type_description
_atom_type_scat_dispersion_real
_atom_type_scat_dispersion_imag
_atom_type_scat_source
C C 0.0033 0.0016 'International Tables Vol C Tables 4.2.6.8 and 6.1.1.4'
H H 0.0000 0.0000 'International Tables Vol C Tables 4.2.6.8 and 6.1.1.4'
N N 0.0061 0.0033 'International Tables Vol C Tables 4.2.6.8 and 6.1.1.4'
O O 0.0106 0.0060 'International Tables Vol C Tables 4.2.6.8 and 6.1.1.4'
Cl Cl 0.1484 0.1585 'International Tables Vol C Tables 4.2.6.8 and 6.1.1.4'
Sn Sn -0.6537 1.4246 'International Tables Vol C Tables 4.2.6.8 and 6.1.1.4'

loop_
_geom_angle_atom_site_label_1
_geom_angle_atom_site_label_2
_geom_angle_atom_site_label_3
_geom_angle_site_symmetry_1
_geom_angle_site_symmetry_3
_geom_angle
_geom_angle_publ_flag
O1 Sn1 C7 . . 97.47(19) ?
O1 Sn1 C1 . . 96.68(18) ?
C7 Sn1 C1 . . 125.67(19) ?
O1 Sn1 O2 . . 157.66(14) ?
C7 Sn1 O2 . . 94.59(18) ?
C1 Sn1 O2 . . 91.41(18) ?
O1 Sn1 N1 . . 84.68(15) ?
C7 Sn1 N1 . . 111.96(17) ?
C1 Sn1 N1 . . 121.43(17) ?
O2 Sn1 N1 . . 73.37(15) ?
C13 O1 Sn1 . . 131.1(3) ?
C20 O2 Sn1 . . 114.2(3) ?
C22 O3 H3 . . 109(4) ?
C19 N1 N2 . . 115.6(4) ?
C19 N1 Sn1 . . 127.8(4) ?
N2 N1 Sn1 . . 116.6(3) ?
C20 N2 N1 . . 111.8(4) ?
C2 C1 C6 . . 121.1(5) ?
C2 C1 Sn1 . . 119.2(4) ?
C6 C1 Sn1 . . 119.6(4) ?
C1 C2 C3 . . 120.3(5) ?
C1 C2 H2 . . 119.8 ?
C3 C2 H2 . . 119.8 ?
C4 C3 C2 . . 119.7(6) ?
C4 C3 H3A . . 120.1 ?
C2 C3 H3A . . 120.1 ?
C3 C4 C5 . . 120.3(6) ?
C3 C4 H4 . . 119.8 ?
C5 C4 H4 . . 119.8 ?
C6 C5 C4 . . 119.8(6) ?
C6 C5 H5 . . 120.1 ?
C4 C5 H5 . . 120.1 ?
C5 C6 C1 . . 118.6(6) ?
C5 C6 H6 . . 120.7 ?
C1 C6 H6 . . 120.7 ?
C12 C7 C8 . . 119.4(5) ?
C12 C7 Sn1 . . 121.2(4) ?
C8 C7 Sn1 . . 119.4(4) ?
C9 C8 C7 . . 119.5(6) ?
C9 C8 H8 . . 120.2 ?
C7 C8 H8 . . 120.2 ?
C10 C9 C8 . . 120.6(6) ?
C10 C9 H9 . . 119.7 ?
C8 C9 H9 . . 119.7 ?
C9 C10 C11 . . 120.5(6) ?
C9 C10 H10 . . 119.8 ?
C11 C10 H10 . . 119.8 ?
C10 C11 C12 . . 118.9(6) ?
C10 C11 H11 . . 120.5 ?
C12 C11 H11 . . 120.5 ?
C7 C12 C11 . . 121.0(6) ?
C7 C12 H12 . . 119.5 ?
C11 C12 H12 . . 119.5 ?
O1 C13 C14 . . 118.4(5) ?
O1 C13 C18 . . 123.0(5) ?
C14 C13 C18 . . 118.5(5) ?
C15 C14 C13 . . 121.6(5) ?
C15 C14 H14 . . 119.2 ?
C13 C14 H14 . . 119.2 ?
C14 C15 C16 . . 119.7(5) ?
C14 C15 H15 . . 120.2 ?
C16 C15 H15 . . 120.2 ?
C17 C16 C15 . . 120.5(5) ?
C17 C16 Cl1 . . 119.4(4) ?
C15 C16 Cl1 . . 120.1(5) ?
C16 C17 C18 . . 120.7(5) ?
C16 C17 H17 . . 119.6 ?
C18 C17 H17 . . 119.6 ?
C17 C18 C13 . . 118.9(5) ?
C17 C18 C19 . . 116.0(5) ?
C13 C18 C19 . . 125.1(5) ?
N1 C19 C18 . . 125.7(5) ?
N1 C19 H19 . . 117.2 ?
C18 C19 H19 . . 117.2 ?
O2 C20 N2 . . 123.9(5) ?
O2 C20 C21 . . 117.6(5) ?
N2 C20 C21 . . 118.4(5) ?
C30 C21 C22 . . 119.4(5) ?
C30 C21 C20 . . 118.5(5) ?
C22 C21 C20 . . 122.0(5) ?
O3 C22 C23 . . 118.0(5) ?
O3 C22 C21 . . 122.0(5) ?
C23 C22 C21 . . 120.0(5) ?
C22 C23 C24 . . 121.2(5) ?
C22 C23 H23 . . 119.4 ?
C24 C23 H23 . . 119.4 ?
C25 C24 C23 . . 122.3(5) ?
C25 C24 C29 . . 118.8(5) ?
C23 C24 C29 . . 118.8(5) ?
C26 C25 C24 . . 120.8(6) ?
C26 C25 H25 . . 119.6 ?
C24 C25 H25 . . 119.6 ?
C25 C26 C27 . . 120.7(6) ?
C25 C26 H26 . . 119.6 ?
C27 C26 H26 . . 119.6 ?
C28 C27 C26 . . 119.3(5) ?
C28 C27 H27 . . 120.3 ?
C26 C27 H27 . . 120.3 ?
C27 C28 C29 . . 121.5(6) ?
C27 C28 H28 . . 119.3 ?
C29 C28 H28 . . 119.3 ?
C28 C29 C30 . . 122.9(5) ?
C28 C29 C24 . . 118.8(5) ?
C30 C29 C24 . . 118.3(5) ?
C21 C30 C29 . . 122.1(5) ?
C21 C30 H30 . . 119.0 ?
C29 C30 H30 . . 119.0 ?

loop_
_geom_bond_atom_site_label_1
_geom_bond_atom_site_label_2
_geom_bond_site_symmetry_2
_geom_bond_distance
_geom_bond_publ_flag
Sn1 O1 . 2.057(4) y
Sn1 O2 . 2.150(3) y
Sn1 N1 . 2.166(4) y
Sn1 C1 . 2.131(5) y
Sn1 C7 . 2.124(5) y
Cl1 C16 . 1.763(6) ?
O1 C13 . 1.336(6) ?
O2 C20 . 1.308(6) ?
O3 C22 . 1.360(7) ?
O3 H3 . 0.838(10) ?
N1 C19 . 1.304(7) ?
N1 N2 . 1.389(6) ?
N2 C20 . 1.323(7) ?
C1 C2 . 1.361(7) ?
C1 C6 . 1.407(8) ?
C2 C3 . 1.394(8) ?
C2 H2 . 0.9500 ?
C3 C4 . 1.375(9) ?
C3 H3A . 0.9500 ?
C4 C5 . 1.408(9) ?
C4 H4 . 0.9500 ?
C5 C6 . 1.389(8) ?
C5 H5 . 0.9500 ?
C6 H6 . 0.9500 ?
C7 C12 . 1.375(8) ?
C7 C8 . 1.390(8) ?
C8 C9 . 1.389(8) ?
C8 H8 . 0.9500 ?
C9 C10 . 1.364(9) ?
C9 H9 . 0.9500 ?
C10 C11 . 1.385(10) ?
C10 H10 . 0.9500 ?
C11 C12 . 1.391(8) ?
C11 H11 . 0.9500 ?
C12 H12 . 0.9500 ?
C13 C14 . 1.400(7) ?
C13 C18 . 1.411(8) ?
C14 C15 . 1.359(8) ?
C14 H14 . 0.9500 ?
C15 C16 . 1.397(8) ?
C15 H15 . 0.9500 ?
C16 C17 . 1.361(8) ?
C17 C18 . 1.407(8) ?
C17 H17 . 0.9500 ?
C18 C19 . 1.433(8) ?
C19 H19 . 0.9500 ?
C20 C21 . 1.475(7) ?
C21 C30 . 1.367(8) ?
C21 C22 . 1.431(7) ?
C22 C23 . 1.364(8) ?
C23 C24 . 1.426(8) ?
C23 H23 . 0.9500 ?
C24 C25 . 1.411(8) ?
C24 C29 . 1.427(8) ?
C25 C26 . 1.373(9) ?
C25 H25 . 0.9500 ?
C26 C27 . 1.406(9) ?
C26 H26 . 0.9500 ?
C27 C28 . 1.381(8) ?
C27 H27 . 0.9500 ?
C28 C29 . 1.404(8) ?
C28 H28 . 0.9500 ?
C29 C30 . 1.413(7) ?
C30 H30 . 0.9500 ?

loop_
_geom_hbond_atom_site_label_D
_geom_hbond_atom_site_label_H
_geom_hbond_atom_site_label_A
_geom_hbond_site_symmetry_A
_geom_hbond_distance_DH
_geom_hbond_distance_HA
_geom_hbond_distance_DA
_geom_hbond_angle_DHA
_geom_hbond_publ_flag
O3 H3 N2 . 0.838(10) 1.90(4) 2.622(6) 144(6) y

loop_
_geom_torsion_atom_site_label_1
_geom_torsion_atom_site_label_2
_geom_torsion_atom_site_label_3
_geom_torsion_atom_site_label_4
_geom_torsion_site_symmetry_1
_geom_torsion_site_symmetry_2
_geom_torsion_site_symmetry_3
_geom_torsion_site_symmetry_4
_geom_torsion
_geom_torsion_publ_flag
C7 Sn1 O1 C13 . . . . 92.8(5) ?
C1 Sn1 O1 C13 . . . . -139.8(5) ?
O2 Sn1 O1 C13 . . . . -29.3(7) ?
N1 Sn1 O1 C13 . . . . -18.7(5) ?
O1 Sn1 O2 C20 . . . . 8.6(6) ?
C7 Sn1 O2 C20 . . . . -113.9(4) ?
C1 Sn1 O2 C20 . . . . 120.1(4) ?
N1 Sn1 O2 C20 . . . . -2.3(3) ?
O1 Sn1 N1 C19 . . . . 9.4(4) ?
C7 Sn1 N1 C19 . . . . -86.5(5) ?
C1 Sn1 N1 C19 . . . . 104.0(5) ?
O2 Sn1 N1 C19 . . . . -174.8(5) ?
O1 Sn1 N1 N2 . . . . -173.9(3) ?
C7 Sn1 N1 N2 . . . . 90.2(4) ?
C1 Sn1 N1 N2 . . . . -79.3(4) ?
O2 Sn1 N1 N2 . . . . 1.9(3) ?
C19 N1 N2 C20 . . . . 175.9(5) ?
Sn1 N1 N2 C20 . . . . -1.2(5) ?
O1 Sn1 C1 C2 . . . . 175.0(4) ?
C7 Sn1 C1 C2 . . . . -80.8(5) ?
O2 Sn1 C1 C2 . . . . 15.9(4) ?
N1 Sn1 C1 C2 . . . . 87.2(5) ?
O1 Sn1 C1 C6 . . . . -4.8(4) ?
C7 Sn1 C1 C6 . . . . 99.4(4) ?
O2 Sn1 C1 C6 . . . . -163.9(4) ?
N1 Sn1 C1 C6 . . . . -92.6(4) ?
C6 C1 C2 C3 . . . . -1.3(8) ?
Sn1 C1 C2 C3 . . . . 178.9(4) ?
C1 C2 C3 C4 . . . . 0.0(9) ?
C2 C3 C4 C5 . . . . 1.3(9) ?
C3 C4 C5 C6 . . . . -1.4(9) ?
C4 C5 C6 C1 . . . . 0.2(8) ?
C2 C1 C6 C5 . . . . 1.2(8) ?
Sn1 C1 C6 C5 . . . . -179.0(4) ?
O1 Sn1 C7 C12 . . . . -3.0(4) ?
C1 Sn1 C7 C12 . . . . -106.8(4) ?
O2 Sn1 C7 C12 . . . . 158.1(4) ?
N1 Sn1 C7 C12 . . . . 84.2(4) ?
O1 Sn1 C7 C8 . . . . 175.0(4) ?
C1 Sn1 C7 C8 . . . . 71.2(5) ?
O2 Sn1 C7 C8 . . . . -23.8(4) ?
N1 Sn1 C7 C8 . . . . -97.7(4) ?
C12 C7 C8 C9 . . . . -0.5(8) ?
Sn1 C7 C8 C9 . . . . -178.6(4) ?
C7 C8 C9 C10 . . . . -0.3(8) ?
C8 C9 C10 C11 . . . . -0.2(9) ?
C9 C10 C11 C12 . . . . 1.4(9) ?
C8 C7 C12 C11 . . . . 1.8(8) ?
Sn1 C7 C12 C11 . . . . 179.8(4) ?
C10 C11 C12 C7 . . . . -2.2(8) ?
Sn1 O1 C13 C14 . . . . -162.6(4) ?
Sn1 O1 C13 C18 . . . . 20.0(8) ?
O1 C13 C14 C15 . . . . -175.7(5) ?
C18 C13 C14 C15 . . . . 1.9(8) ?
C13 C14 C15 C16 . . . . 0.0(9) ?
C14 C15 C16 C17 . . . . -1.4(9) ?
C14 C15 C16 Cl1 . . . . 179.7(5) ?
C15 C16 C17 C18 . . . . 0.8(8) ?
Cl1 C16 C17 C18 . . . . 179.8(4) ?
C16 C17 C18 C13 . . . . 1.1(8) ?
C16 C17 C18 C19 . . . . -178.6(5) ?
O1 C13 C18 C17 . . . . 175.0(5) ?
C14 C13 C18 C17 . . . . -2.4(8) ?
O1 C13 C18 C19 . . . . -5.2(8) ?
C14 C13 C18 C19 . . . . 177.3(5) ?
N2 N1 C19 C18 . . . . -178.3(5) ?
Sn1 N1 C19 C18 . . . . -1.6(8) ?
C17 C18 C19 N1 . . . . 176.1(5) ?
C13 C18 C19 N1 . . . . -3.7(9) ?
Sn1 O2 C20 N2 . . . . 2.8(6) ?
Sn1 O2 C20 C21 . . . . -177.0(3) ?
N1 N2 C20 O2 . . . . -1.1(7) ?
N1 N2 C20 C21 . . . . 178.7(4) ?
O2 C20 C21 C30 . . . . 9.5(7) ?
N2 C20 C21 C30 . . . . -170.4(5) ?
O2 C20 C21 C22 . . . . -167.7(5) ?
N2 C20 C21 C22 . . . . 12.5(7) ?
C30 C21 C22 O3 . . . . 179.2(5) ?
C20 C21 C22 O3 . . . . -3.7(8) ?
C30 C21 C22 C23 . . . . -1.6(8) ?
C20 C21 C22 C23 . . . . 175.5(5) ?
O3 C22 C23 C24 . . . . -177.0(5) ?
C21 C22 C23 C24 . . . . 3.8(8) ?
C22 C23 C24 C25 . . . . 176.3(5) ?
C22 C23 C24 C29 . . . . -1.9(8) ?
C23 C24 C25 C26 . . . . -176.8(5) ?
C29 C24 C25 C26 . . . . 1.5(8) ?
C24 C25 C26 C27 . . . . -1.0(9) ?
C25 C26 C27 C28 . . . . -0.7(9) ?
C26 C27 C28 C29 . . . . 1.9(9) ?
C27 C28 C29 C30 . . . . 178.6(5) ?
C27 C28 C29 C24 . . . . -1.4(8) ?
C25 C24 C29 C28 . . . . -0.3(8) ?
C23 C24 C29 C28 . . . . 178.0(5) ?
C25 C24 C29 C30 . . . . 179.7(5) ?
C23 C24 C29 C30 . . . . -2.0(7) ?
C22 C21 C30 C29 . . . . -2.5(8) ?
C20 C21 C30 C29 . . . . -179.7(5) ?
C28 C29 C30 C21 . . . . -175.7(5) ?
C24 C29 C30 C21 . . . . 4.3(8) ?
